data_1562096
loop_
_publ_author_name
'Hou, Juan-Juan'
'Xu, Xia'
'Jiang, Ning'
'Wu, Ya-Qin'
'Zhang, Xian-Ming'

_publ_section_title
;
 Selective adsorption in two porous triazolate--oxalate-bridged
 antiferromagnetic metal-azolate frameworks obtained via in situ
 decarboxylation of 3-amino-1,2,4-triazole-5-carboxylic acid
;
_journal_name_full 'Journal of Solid State Chemistry'
_journal_page_first 73
_journal_page_last 78
_journal_paper_doi 10.1016/j.jssc.2014.06.016
_journal_volume 223
_journal_year 2015
_chemical_formula_sum 'C10 H11 Cu3 N12 O9.5'
_chemical_formula_weight 641.93
_space_group_IT_number 15
_space_group_name_Hall '-C 2yc'
_space_group_name_H-M_alt 'C 1 2/c 1'
_symmetry_cell_setting monoclinic
_symmetry_space_group_name_H-M 'C 1 2/c 1'
_atom_sites_solution_hydrogens geom
_atom_sites_solution_primary direct
_atom_sites_solution_secondary difmap
_cell_angle_alpha 90.00
_cell_angle_beta 100.852(5)
_cell_angle_gamma 90.00
_cell_formula_units_Z 4
_cell_length_a 11.2384(6)
_cell_length_b 14.8696(13)
_cell_length_c 16.6683(8)
_cell_measurement_temperature 293(2)
_cell_volume 2735.6(3)
_computing_structure_refinement 'SHELXL-97 (Sheldrick, 1997)'
_computing_structure_solution 'SHELXS-97 (Sheldrick, 1990)'
_diffrn_ambient_temperature 293(2)
_diffrn_measured_fraction_theta_full 0.984
_diffrn_measured_fraction_theta_max 0.984
_diffrn_radiation_monochromator graphite
_diffrn_radiation_source 'fine-focus sealed tube'
_diffrn_radiation_type MoK\a
_diffrn_radiation_wavelength 0.71073
_diffrn_reflns_av_R_equivalents 0.0000
_diffrn_reflns_av_sigmaI/netI 0.0527
_diffrn_reflns_limit_h_max 13
_diffrn_reflns_limit_h_min -14
_diffrn_reflns_limit_k_max 18
_diffrn_reflns_limit_k_min 0
_diffrn_reflns_limit_l_max 21
_diffrn_reflns_limit_l_min 0
_diffrn_reflns_number 2939
_diffrn_reflns_theta_full 26.99
_diffrn_reflns_theta_max 26.99
_diffrn_reflns_theta_min 2.74
_exptl_absorpt_coefficient_mu 2.362
_exptl_absorpt_correction_T_max 0.9114
_exptl_absorpt_correction_T_min 0.7183
_exptl_crystal_density_diffrn 1.493
_exptl_crystal_density_method 'not measured'
_exptl_crystal_F_000 1212
_exptl_crystal_size_max 0.15
_exptl_crystal_size_mid 0.12
_exptl_crystal_size_min 0.04
_refine_diff_density_max 0.474
_refine_diff_density_min -0.396
_refine_diff_density_rms 0.098
_refine_ls_extinction_method none
_refine_ls_goodness_of_fit_ref 1.024
_refine_ls_hydrogen_treatment mixed
_refine_ls_matrix_type full
_refine_ls_number_parameters 155
_refine_ls_number_reflns 2939
_refine_ls_number_restraints 0
_refine_ls_restrained_S_all 1.024
_refine_ls_R_factor_all 0.0542
_refine_ls_R_factor_gt 0.0365
_refine_ls_shift/su_max 0.001
_refine_ls_shift/su_mean 0.000
_refine_ls_structure_factor_coef Fsqd
_refine_ls_weighting_details 'calc w=1/[\s^2^(Fo^2^)+(0.0491P)^2^+0.0000P] where P=(Fo^2^+2Fc^2^)/3'
_refine_ls_weighting_scheme calc
_refine_ls_wR_factor_gt 0.0989
_refine_ls_wR_factor_ref 0.1057
_reflns_number_gt 2147
_reflns_number_total 2939
_reflns_threshold_expression >2sigma(I)
_cod_data_source_file JSSC-2015-223-73.cif
_cod_data_source_block 1
_cod_original_sg_symbol_H-M C2/c
_cod_original_formula_sum 'C10 H11 Cu3 N12 O9.50'
_cod_database_code 1562096

loop_
_symmetry_equiv_pos_as_xyz
'x, y, z'
'-x, y, -z+1/2'
'x+1/2, y+1/2, z'
'-x+1/2, y+1/2, -z+1/2'
'-x, -y, -z'
'x, -y, z-1/2'
'-x+1/2, -y+1/2, -z'
'x+1/2, -y+1/2, z-1/2'

loop_
_atom_site_label
_atom_site_type_symbol
_atom_site_fract_x
_atom_site_fract_y
_atom_site_fract_z
_atom_site_U_iso_or_equiv
_atom_site_adp_type
_atom_site_occupancy
_atom_site_symmetry_multiplicity
_atom_site_calc_flag
_atom_site_refinement_flags
_atom_site_disorder_assembly
_atom_site_disorder_group
Cu1 Cu 0.5000 0.94862(4) 0.2500 0.02176(17) Uani 1 2 d S . .
Cu2 Cu 0.47515(3) 0.54700(3) 0.14685(2) 0.02211(15) Uani 1 1 d . . .
N1 N 0.1478(2) 1.0025(2) 0.21642(16) 0.0265(7) Uani 1 1 d . . .
N2 N 0.1615(2) 1.0053(2) 0.30095(17) 0.0257(7) Uani 1 1 d . . .
N3 N 0.3392(2) 0.9738(2) 0.27111(17) 0.0250(7) Uani 1 1 d . . .
N4 N 0.3284(3) 0.9853(3) 0.41097(18) 0.0510(11) Uani 1 1 d . . .
H4A H 0.2849 0.9944 0.4475 0.061 Uiso 1 1 calc R . .
H4B H 0.4045 0.9741 0.4254 0.061 Uiso 1 1 calc R . .
N5 N 0.5000 0.8032(3) 0.2500 0.0327(11) Uani 1 2 d S . .
N6 N 0.4912(3) 0.6611(2) 0.20701(16) 0.0274(7) Uani 1 1 d . . .
O1 O 0.2302(2) 0.9782(3) 0.05719(16) 0.0541(10) Uani 1 1 d . . .
O2 O 0.4147(2) 0.96363(18) 0.13249(14) 0.0303(6) Uani 1 1 d . . .
O3 O 0.4584(2) 0.43675(17) 0.07847(14) 0.0288(6) Uani 1 1 d . . .
O4 O 0.4888(2) 0.39395(18) -0.04501(14) 0.0327(6) Uani 1 1 d . . .
C1 C 0.2571(3) 0.9841(3) 0.2024(2) 0.0236(8) Uani 1 1 d . . .
C2 C 0.2775(3) 0.9887(3) 0.3314(2) 0.0268(8) Uani 1 1 d . . .
C3 C 0.2991(3) 0.9747(3) 0.1231(2) 0.0279(9) Uani 1 1 d . . .
C4 C 0.4861(3) 0.7473(3) 0.1849(2) 0.0327(9) Uani 1 1 d . . .
C5 C 0.4850(3) 0.4521(3) 0.0092(2) 0.0247(8) Uani 1 1 d . . .
N7 N 0.4638(8) 0.7751(5) 0.1062(4) 0.056(2) Uani 0.50 1 d P . .
H7C H 0.4519 0.7363 0.0673 0.068 Uiso 0.50 1 calc PR . .
H7B H 0.4615 0.8316 0.0951 0.068 Uiso 0.50 1 calc PR . .

loop_
_atom_site_aniso_label
_atom_site_aniso_U_11
_atom_site_aniso_U_22
_atom_site_aniso_U_33
_atom_site_aniso_U_23
_atom_site_aniso_U_13
_atom_site_aniso_U_12
Cu1 0.0124(3) 0.0390(4) 0.0147(3) 0.000 0.0048(2) 0.000
Cu2 0.0208(2) 0.0333(3) 0.0138(2) -0.00079(19) 0.00712(17) -0.00079(17)
N1 0.0192(14) 0.049(2) 0.0125(14) 0.0020(15) 0.0059(12) 0.0047(14)
N2 0.0164(14) 0.047(2) 0.0146(14) 0.0022(15) 0.0050(12) 0.0042(13)
N3 0.0145(13) 0.045(2) 0.0166(14) 0.0022(14) 0.0053(12) 0.0023(12)
N4 0.0215(16) 0.118(4) 0.0141(15) 0.001(2) 0.0044(13) 0.0128(19)
N5 0.046(3) 0.026(3) 0.029(2) 0.000 0.014(2) 0.000
N6 0.0381(16) 0.0324(19) 0.0129(14) -0.0013(13) 0.0082(13) 0.0000(14)
O1 0.0204(13) 0.123(3) 0.0184(14) 0.0068(17) 0.0030(11) 0.0108(16)
O2 0.0171(12) 0.0567(19) 0.0177(12) -0.0006(12) 0.0052(10) 0.0040(11)
O3 0.0408(14) 0.0319(16) 0.0175(12) 0.0004(11) 0.0148(11) -0.0036(11)
O4 0.0463(15) 0.0349(16) 0.0201(12) -0.0037(12) 0.0146(12) -0.0069(12)
C1 0.0147(16) 0.037(2) 0.0184(17) 0.0022(17) 0.0026(14) 0.0028(15)
C2 0.0200(17) 0.044(2) 0.0182(16) 0.0010(17) 0.0071(14) 0.0017(16)
C3 0.0199(17) 0.048(3) 0.0168(17) -0.0003(17) 0.0056(15) 0.0012(16)
C4 0.037(2) 0.036(3) 0.027(2) 0.0011(19) 0.0112(18) 0.0007(18)
C5 0.0209(17) 0.037(2) 0.0179(17) -0.0004(17) 0.0068(14) -0.0002(15)
N7 0.118(7) 0.032(4) 0.025(4) 0.009(3) 0.027(4) 0.015(4)

loop_
_atom_type_symbol
_atom_type_description
_atom_type_scat_dispersion_real
_atom_type_scat_dispersion_imag
_atom_type_scat_source
C C 0.0033 0.0016 'International Tables Vol C Tables 4.2.6.8 and 6.1.1.4'
H H 0.0000 0.0000 'International Tables Vol C Tables 4.2.6.8 and 6.1.1.4'
N N 0.0061 0.0033 'International Tables Vol C Tables 4.2.6.8 and 6.1.1.4'
O O 0.0106 0.0060 'International Tables Vol C Tables 4.2.6.8 and 6.1.1.4'
Cu Cu 0.3201 1.2651 'International Tables Vol C Tables 4.2.6.8 and 6.1.1.4'

loop_
_geom_angle_atom_site_label_1
_geom_angle_atom_site_label_2
_geom_angle_atom_site_label_3
_geom_angle
_geom_angle_site_symmetry_1
_geom_angle_site_symmetry_3
N3 Cu1 N3 157.75(19) 2_655 .
N3 Cu1 O2 95.20(10) 2_655 .
N3 Cu1 O2 82.35(10) . .
N3 Cu1 O2 82.35(10) 2_655 2_655
N3 Cu1 O2 95.20(10) . 2_655
O2 Cu1 O2 167.34(16) . 2_655
N3 Cu1 N5 101.12(9) 2_655 .
N3 Cu1 N5 101.12(9) . .
O2 Cu1 N5 96.33(8) . .
O2 Cu1 N5 96.33(8) 2_655 .
N6 Cu2 O3 175.78(11) . .
N6 Cu2 N2 92.85(12) . 4_545
O3 Cu2 N2 89.79(11) . 4_545
N6 Cu2 O4 92.30(11) . 5_665
O3 Cu2 O4 83.61(10) . 5_665
N2 Cu2 O4 142.42(11) 4_545 5_665
N6 Cu2 N1 90.21(12) . 3_545
O3 Cu2 N1 91.93(11) . 3_545
N2 Cu2 N1 110.85(11) 4_545 3_545
O4 Cu2 N1 106.33(10) 5_665 3_545
C1 N1 N2 104.8(3) . .
C1 N1 Cu2 137.5(2) . 3_455
N2 N1 Cu2 116.76(19) . 3_455
C2 N2 N1 107.1(3) . .
C2 N2 Cu2 132.0(2) . 4
N1 N2 Cu2 120.2(2) . 4
C1 N3 C2 104.6(3) . .
C1 N3 Cu1 112.5(2) . .
C2 N3 Cu1 142.8(2) . .
C4 N5 C4 104.2(4) . 2_655
C4 N5 Cu1 127.9(2) . .
C4 N5 Cu1 127.9(2) 2_655 .
C4 N6 N6 105.8(2) . 2_655
C4 N6 Cu2 134.1(2) . .
N6 N6 Cu2 120.11(8) 2_655 .
C3 O2 Cu1 114.4(2) . .
C5 O3 Cu2 111.2(2) . .
C5 O4 Cu2 110.2(2) . 5_665
N1 C1 N3 112.8(3) . .
N1 C1 C3 129.5(3) . .
N3 C1 C3 117.8(3) . .
N2 C2 N3 110.6(3) . .
N2 C2 N4 126.0(3) . .
N3 C2 N4 123.3(3) . .
O1 C3 O2 124.7(3) . .
O1 C3 C1 122.7(3) . .
O2 C3 C1 112.6(3) . .
N6 C4 N7 123.6(5) . .
N6 C4 N5 112.1(3) . .
N7 C4 N5 124.2(5) . .
O4 C5 O3 125.3(3) . .
O4 C5 C5 117.7(4) . 5_665
O3 C5 C5 117.1(4) . 5_665

loop_
_geom_bond_atom_site_label_1
_geom_bond_atom_site_label_2
_geom_bond_distance
_geom_bond_site_symmetry_2
Cu1 N3 1.942(2) 2_655
Cu1 N3 1.942(2) .
Cu1 O2 2.024(2) .
Cu1 O2 2.024(2) 2_655
Cu1 N5 2.162(5) .
Cu2 N6 1.961(3) .
Cu2 O3 1.985(3) .
Cu2 N2 2.001(3) 4_545
Cu2 O4 2.019(2) 5_665
Cu2 N1 2.168(3) 3_545
N1 C1 1.321(4) .
N1 N2 1.389(4) .
N1 Cu2 2.168(3) 3_455
N2 C2 1.330(4) .
N2 Cu2 2.001(3) 4
N3 C1 1.337(4) .
N3 C2 1.342(4) .
N4 C2 1.343(5) .
N5 C4 1.353(4) .
N5 C4 1.353(4) 2_655
N6 C4 1.333(5) .
N6 N6 1.409(5) 2_655
O1 C3 1.221(4) .
O2 C3 1.289(4) .
O3 C5 1.267(4) .
O4 C5 1.257(4) .
O4 Cu2 2.019(2) 5_665
C1 C3 1.492(5) .
C4 N7 1.352(7) .
C5 C5 1.509(7) 5_665
